data_1577131
loop_
_publ_author_name
'Olguin, Catherine'
'Tabacaru, Christian'
'Besse, Lennart'
'Simon, Martin'
'Golz, Christopher'
'Humanes, Marcos'
'Fernandez-Rodriguez, Manuel A.'
'Garc\'ia-Garc\'ia, Patricia'
'M\"ucke, Maike'
'Mata, Ricardo A.'
'Alcarazo, Manuel'

_publ_section_title
;
 Enantioselective Synthesis of Configurationally Stable [5]helicenes
 Containing 1,2-Azaborine Units
;
_journal_name_full 'Chemical Science'
_journal_paper_doi 10.1039/D6SC02344D
_journal_year 2026
_chemical_formula_moiety 'C39 H30 B N'
_chemical_formula_sum 'C39 H30 B N'
_chemical_formula_weight 523.45
_space_group_crystal_system trigonal
_space_group_IT_number 148
_space_group_name_Hall '-R 3'
_space_group_name_H-M_alt 'R -3 :H'
_atom_sites_solution_hydrogens mixed
_atom_sites_solution_primary dual
_audit_creation_date 2024-03-28
_audit_creation_method
;FinalCif V136 by Daniel Kratzert, Freiburg 2024, 
https://dkratzert.de/finalcif.html
;
_audit_update_record
;
2025-11-28 deposited with the CCDC.	2026-04-23 downloaded from the CCDC.
;
_cell_angle_alpha 90
_cell_angle_beta 90
_cell_angle_gamma 120
_cell_formula_units_Z 18
_cell_length_a 37.971(2)
_cell_length_b 37.971(2)
_cell_length_c 10.0812(7)
_cell_measurement_reflns_used 9122
_cell_measurement_temperature 100.00
_cell_measurement_theta_max 30.493
_cell_measurement_theta_min 2.369
_cell_volume 12587.7(13)
_computing_cell_refinement 'SAINT V8.40B (?, 2016)'
_computing_data_collection 'Bruker BIS 8.5.1.2 Release/2023-09-07 and APEX5 2023.9-2'
_computing_data_reduction 'SAINT V8.40B (?, 2016)'
_computing_molecular_graphics 'Olex2 1.5 (Dolomanov et al., 2009)'
_computing_publication_material 'Olex2 1.5 (Dolomanov et al., 2009)'
_computing_structure_refinement 'XL  (Sheldrick, 2008)'
_computing_structure_solution 'XT  (Sheldrick, 2015)'
_diffrn_ambient_environment N~2~
_diffrn_ambient_temperature 100.00
_diffrn_detector CPAD
_diffrn_detector_area_resol_mean 7.41
_diffrn_detector_type 'Bruker PHOTON III'
_diffrn_measured_fraction_theta_full 1.000
_diffrn_measured_fraction_theta_max 0.999
_diffrn_measurement_device 'four-circle diffractometer'
_diffrn_measurement_device_type 'Bruker D8 VENTURE dual wavelength Mo/Ag'
_diffrn_measurement_method '\w and \f scans'
_diffrn_measurement_specimen_support 'MiTeGen micromount'
_diffrn_radiation_monochromator 'mirror optics'
_diffrn_radiation_probe x-ray
_diffrn_radiation_type MoK\a
_diffrn_radiation_wavelength 0.71073
_diffrn_reflns_av_R_equivalents 0.0363
_diffrn_reflns_av_unetI/netI 0.0154
_diffrn_reflns_Laue_measured_fraction_full 1.000
_diffrn_reflns_Laue_measured_fraction_max 0.999
_diffrn_reflns_limit_h_max 54
_diffrn_reflns_limit_h_min -54
_diffrn_reflns_limit_k_max 54
_diffrn_reflns_limit_k_min -54
_diffrn_reflns_limit_l_max 14
_diffrn_reflns_limit_l_min -14
_diffrn_reflns_number 119699
_diffrn_reflns_point_group_measured_fraction_full 1.000
_diffrn_reflns_point_group_measured_fraction_max 0.999
_diffrn_reflns_theta_full 25.242
_diffrn_reflns_theta_max 30.511
_diffrn_reflns_theta_min 2.113
_diffrn_source 'microfocus sealed X-ray tube'
_diffrn_source_current 1.4
_diffrn_source_power 0.07
_diffrn_source_type 'Incoatec I\ms'
_diffrn_source_voltage 50.0
_diffrn_standards_number 0
_exptl_absorpt_coefficient_mu 0.071
_exptl_absorpt_correction_T_max 0.9952
_exptl_absorpt_correction_T_min 0.9705
_exptl_absorpt_correction_type numerical
_exptl_absorpt_process_details
;
SADABS-2016/2 (Bruker,2016/2) was used for absorption correction.
wR2(int) was 0.0920 before and 0.0425 after correction.
The Ratio of minimum to maximum transmission is 0.9752.
The \l/2 correction factor is Not present.
;
_exptl_crystal_colour colourless
_exptl_crystal_colour_primary colourless
_exptl_crystal_density_diffrn 1.243
_exptl_crystal_description block
_exptl_crystal_F_000 4968
_exptl_crystal_recrystallization_method 'Crystalized from acetonitrile.'
_exptl_crystal_size_max 0.301
_exptl_crystal_size_mid 0.181
_exptl_crystal_size_min 0.12
_refine_diff_density_max 0.446
_refine_diff_density_min -0.218
_refine_diff_density_rms 0.046
_refine_ls_extinction_method none
_refine_ls_goodness_of_fit_ref 1.023
_refine_ls_hydrogen_treatment mixed
_refine_ls_matrix_type full
_refine_ls_number_parameters 377
_refine_ls_number_reflns 8555
_refine_ls_number_restraints 1
_refine_ls_restrained_S_all 1.023
_refine_ls_R_factor_all 0.0493
_refine_ls_R_factor_gt 0.0424
_refine_ls_shift/su_max 0.003
_refine_ls_shift/su_mean 0.000
_refine_ls_structure_factor_coef Fsqd
_refine_ls_weighting_details 'w=1/[\s^2^(Fo^2^)+(0.0591P)^2^+14.0197P] where P=(Fo^2^+2Fc^2^)/3'
_refine_ls_weighting_scheme calc
_refine_ls_wR_factor_gt 0.1099
_refine_ls_wR_factor_ref 0.1158
_reflns_Friedel_coverage 0.000
_reflns_number_gt 7497
_reflns_number_total 8555
_reflns_threshold_expression 'I > 2\s(I)'
_cod_data_source_file d6sc02344d2.cif
_cod_data_source_block mo_2300_cg_0m
_cod_original_cell_volume 12587.4(16)
_cod_original_sg_symbol_H-M 'R -3'
_cod_database_code 1577131
_olex2_refinement_description
;
1. Fixed Uiso
 At 1.2 times of:
  All C(H) groups, All C(H,H,H,H,H,H) groups, All N(H) groups
 At 1.5 times of:
  All C(H,H,H) groups
2. Restrained distances
 N1-H1
 0.88 with sigma of 0.02
3. Others
 Sof(H37D)=Sof(H37E)=Sof(H37F)=1-FVAR(1)
 Sof(H37A)=Sof(H37B)=Sof(H37C)=FVAR(1)
4.a Aromatic/amide H refined with riding coordinates:
 C3(H3), C7(H7), C8(H8), C9(H9), C10(H10), C14(H14), C15(H15), C16(H16),
 C17(H17), C18(H18), C19(H19), C20(H20), C24(H24), C25(H25), C26(H26), C27(H27),
  C28(H28), C29(H29), C33(H33), C35(H35)
4.b Disordered Me refined as rotating group:
 C37(H37A,H37B,H37C,H37D,H37E,H37F)
4.c Idealised Me refined as rotating group:
 C38(H38A,H38B,H38C), C39(H39A,H39B,H39C)
;
_olex2_submission_special_instructions 'No special instructions were received'
_shelx_shelxl_version_number 2018/3
_shelx_space_group_comment
;
The symmetry employed for this shelxl refinement is uniquely defined
by the following loop, which should always be used as a source of
symmetry information in preference to the above space-group names.
They are only intended as comments.
;
_shelx_estimated_absorpt_t_min 0.979
_shelx_estimated_absorpt_t_max 0.992
_diffrn_measurement_ambient_temperature_device_make 'Oxford Cryostream 800'

loop_
_space_group_symop_operation_xyz
'x, y, z'
'-y, x-y, z'
'-x+y, -x, z'
'x+2/3, y+1/3, z+1/3'
'-y+2/3, x-y+1/3, z+1/3'
'-x+y+2/3, -x+1/3, z+1/3'
'x+1/3, y+2/3, z+2/3'
'-y+1/3, x-y+2/3, z+2/3'
'-x+y+1/3, -x+2/3, z+2/3'
'-x, -y, -z'
'y, -x+y, -z'
'x-y, x, -z'
'-x+2/3, -y+1/3, -z+1/3'
'y+2/3, -x+y+1/3, -z+1/3'
'x-y+2/3, x+1/3, -z+1/3'
'-x+1/3, -y+2/3, -z+2/3'
'y+1/3, -x+y+2/3, -z+2/3'
'x-y+1/3, x+2/3, -z+2/3'

loop_
_atom_site_label
_atom_site_type_symbol
_atom_site_fract_x
_atom_site_fract_y
_atom_site_fract_z
_atom_site_U_iso_or_equiv
_atom_site_adp_type
_atom_site_occupancy
_atom_site_site_symmetry_order
_atom_site_calc_flag
_atom_site_refinement_flags_posn
_atom_site_refinement_flags_adp
_atom_site_refinement_flags_occupancy
_atom_site_disorder_assembly
_atom_site_disorder_group
N1 N 0.17602(2) 0.39406(2) 0.83240(8) 0.01648(15) Uani 1 1 d D . . . .
H1 H 0.1805(4) 0.3795(4) 0.8938(12) 0.020 Uiso 1 1 d D U . . .
C1 C 0.19313(3) 0.39594(3) 0.70856(9) 0.01511(16) Uani 1 1 d . . . . .
C2 C 0.19293(3) 0.42240(3) 0.60988(9) 0.01406(16) Uani 1 1 d . . . . .
C3 C 0.20694(3) 0.41974(3) 0.48274(9) 0.01470(16) Uani 1 1 d . . . . .
H3 H 0.206338 0.436558 0.414037 0.018 Uiso 1 1 calc R U . . .
C4 C 0.22161(3) 0.39355(3) 0.45343(9) 0.01518(16) Uani 1 1 d . . . . .
C5 C 0.23402(3) 0.39046(3) 0.31636(9) 0.01615(16) Uani 1 1 d . . . . .
C6 C 0.26074(3) 0.42499(3) 0.24059(9) 0.01647(17) Uani 1 1 d . . . . .
C7 C 0.26986(3) 0.41992(3) 0.10954(10) 0.02088(18) Uani 1 1 d . . . . .
H7 H 0.287914 0.443084 0.058776 0.025 Uiso 1 1 calc R U . . .
C8 C 0.25289(3) 0.38157(3) 0.05323(10) 0.0241(2) Uani 1 1 d . . . . .
H8 H 0.258698 0.378600 -0.036392 0.029 Uiso 1 1 calc R U . . .
C9 C 0.22736(3) 0.34745(3) 0.12808(11) 0.0239(2) Uani 1 1 d . . . . .
H9 H 0.216136 0.321087 0.090227 0.029 Uiso 1 1 calc R U . . .
C10 C 0.21826(3) 0.35193(3) 0.25835(10) 0.02066(18) Uani 1 1 d . . . . .
H10 H 0.201035 0.328416 0.309083 0.025 Uiso 1 1 calc R U . . .
C11 C 0.27982(3) 0.46569(3) 0.29260(9) 0.01760(17) Uani 1 1 d . . . . .
C12 C 0.29727(3) 0.50076(3) 0.32685(9) 0.01835(17) Uani 1 1 d . . . . .
C13 C 0.31714(3) 0.54206(3) 0.37307(9) 0.01686(17) Uani 1 1 d . . . . .
C14 C 0.32559(3) 0.57416(3) 0.28639(9) 0.01896(18) Uani 1 1 d . . . . .
H14 H 0.318818 0.568802 0.195078 0.023 Uiso 1 1 calc R U . . .
C15 C 0.34387(3) 0.61386(3) 0.33362(10) 0.02096(19) Uani 1 1 d . . . . .
H15 H 0.349314 0.635459 0.274369 0.025 Uiso 1 1 calc R U . . .
C16 C 0.35423(3) 0.62220(3) 0.46653(11) 0.02246(19) Uani 1 1 d . . . . .
H16 H 0.366693 0.649380 0.498189 0.027 Uiso 1 1 calc R U . . .
C17 C 0.34627(4) 0.59059(3) 0.55306(11) 0.0258(2) Uani 1 1 d . . . . .
H17 H 0.353502 0.596185 0.643992 0.031 Uiso 1 1 calc R U . . .
C18 C 0.32777(3) 0.55082(3) 0.50693(10) 0.0237(2) Uani 1 1 d . . . . .
H18 H 0.322279 0.529349 0.566799 0.028 Uiso 1 1 calc R U . . .
C19 C 0.22217(3) 0.36839(3) 0.55429(10) 0.01719(17) Uani 1 1 d . . . . .
H19 H 0.232003 0.350272 0.536253 0.021 Uiso 1 1 calc R U . . .
C20 C 0.20843(3) 0.36994(3) 0.67994(9) 0.01684(17) Uani 1 1 d . . . . .
H20 H 0.209353 0.353130 0.748033 0.020 Uiso 1 1 calc R U . . .
C21 C 0.17372(3) 0.44706(3) 0.63758(9) 0.01388(15) Uani 1 1 d . . . . .
C22 C 0.17990(3) 0.48103(3) 0.55574(8) 0.01392(15) Uani 1 1 d . . . . .
C23 C 0.15214(3) 0.49588(3) 0.56867(9) 0.01550(16) Uani 1 1 d . . . . .
C24 C 0.15718(3) 0.52894(3) 0.48918(9) 0.01856(17) Uani 1 1 d . . . . .
H24 H 0.137770 0.537709 0.494588 0.022 Uiso 1 1 calc R U . . .
C25 C 0.18960(3) 0.54838(3) 0.40478(10) 0.02034(18) Uani 1 1 d . . . . .
H25 H 0.192335 0.570054 0.350452 0.024 Uiso 1 1 calc R U . . .
C26 C 0.21891(3) 0.53594(3) 0.39925(10) 0.01928(18) Uani 1 1 d . . . . .
H26 H 0.242231 0.550360 0.344596 0.023 Uiso 1 1 calc R U . . .
C27 C 0.21414(3) 0.50315(3) 0.47214(9) 0.01622(16) Uani 1 1 d . . . . .
H27 H 0.234153 0.495179 0.466319 0.019 Uiso 1 1 calc R U . . .
C28 C 0.12183(3) 0.48002(3) 0.66891(9) 0.01854(17) Uani 1 1 d . . . . .
H28 H 0.101878 0.488110 0.672698 0.022 Uiso 1 1 calc R U . . .
C29 C 0.12135(3) 0.45315(3) 0.75988(9) 0.01830(17) Uani 1 1 d . . . . .
H29 H 0.103364 0.445552 0.833424 0.022 Uiso 1 1 calc R U . . .
C30 C 0.14733(3) 0.43625(3) 0.74669(9) 0.01563(16) Uani 1 1 d . . . . .
C31 C 0.12868(3) 0.40318(3) 0.99763(9) 0.01597(16) Uani 1 1 d . . . . .
C32 C 0.15075(3) 0.42713(3) 1.10707(9) 0.01844(17) Uani 1 1 d . . . . .
C33 C 0.13178(3) 0.42113(3) 1.23011(10) 0.0233(2) Uani 1 1 d . . . . .
H33 H 0.146990 0.437409 1.303271 0.028 Uiso 1 1 calc R U . . .
C34 C 0.09112(4) 0.39190(3) 1.24831(10) 0.0244(2) Uani 1 1 d . . . . .
C35 C 0.06920(3) 0.36910(3) 1.13938(11) 0.0237(2) Uani 1 1 d . . . . .
H35 H 0.041238 0.349487 1.149823 0.028 Uiso 1 1 calc R U . . .
C36 C 0.08727(3) 0.37429(3) 1.01480(10) 0.01944(18) Uani 1 1 d . . . . .
C37 C 0.06198(3) 0.34810(4) 0.90109(12) 0.0283(2) Uani 1 1 d . . . . .
H37A H 0.070935 0.363730 0.818442 0.034 Uiso 0.587(16) 1 calc R U P . .
H37B H 0.033294 0.339375 0.916882 0.034 Uiso 0.587(16) 1 calc R U P . .
H37C H 0.065249 0.324150 0.893999 0.034 Uiso 0.587(16) 1 calc R U P . .
H37D H 0.042050 0.321106 0.934440 0.034 Uiso 0.413(16) 1 calc R U P . .
H37E H 0.079691 0.345462 0.836000 0.034 Uiso 0.413(16) 1 calc R U P . .
H37F H 0.047736 0.360687 0.858883 0.034 Uiso 0.413(16) 1 calc R U P . .
C38 C 0.07104(5) 0.38521(5) 1.38256(12) 0.0373(3) Uani 1 1 d . . . . .
H38A H 0.045331 0.385183 1.373288 0.056 Uiso 1 1 calc R U . . .
H38B H 0.089072 0.407105 1.442881 0.056 Uiso 1 1 calc R U . . .
H38C H 0.065691 0.359018 1.418572 0.056 Uiso 1 1 calc R U . . .
C39 C 0.19480(3) 0.45990(3) 1.09127(11) 0.0251(2) Uani 1 1 d . . . . .
H39A H 0.211680 0.447254 1.080657 0.038 Uiso 1 1 calc R U . . .
H39B H 0.203608 0.477322 1.170139 0.038 Uiso 1 1 calc R U . . .
H39C H 0.197649 0.476347 1.012770 0.038 Uiso 1 1 calc R U . . .
B1 B 0.15009(3) 0.40995(3) 0.85861(10) 0.01606(18) Uani 1 1 d . . . . .

loop_
_atom_site_aniso_label
_atom_site_aniso_U_11
_atom_site_aniso_U_22
_atom_site_aniso_U_33
_atom_site_aniso_U_23
_atom_site_aniso_U_13
_atom_site_aniso_U_12
N1 0.0159(3) 0.0180(3) 0.0160(3) 0.0035(3) 0.0015(3) 0.0088(3)
C1 0.0120(4) 0.0146(4) 0.0174(4) 0.0012(3) 0.0007(3) 0.0057(3)
C2 0.0123(3) 0.0135(4) 0.0161(4) 0.0002(3) 0.0003(3) 0.0062(3)
C3 0.0137(4) 0.0136(4) 0.0166(4) -0.0004(3) -0.0001(3) 0.0067(3)
C4 0.0134(4) 0.0132(4) 0.0182(4) -0.0015(3) 0.0001(3) 0.0061(3)
C5 0.0147(4) 0.0160(4) 0.0192(4) -0.0024(3) -0.0003(3) 0.0088(3)
C6 0.0169(4) 0.0173(4) 0.0175(4) -0.0013(3) -0.0004(3) 0.0103(3)
C7 0.0226(4) 0.0248(5) 0.0182(4) -0.0003(3) 0.0012(3) 0.0141(4)
C8 0.0252(5) 0.0317(5) 0.0200(4) -0.0076(4) -0.0023(4) 0.0177(4)
C9 0.0211(4) 0.0238(5) 0.0281(5) -0.0116(4) -0.0040(4) 0.0121(4)
C10 0.0171(4) 0.0175(4) 0.0266(5) -0.0053(3) -0.0004(3) 0.0081(3)
C11 0.0181(4) 0.0193(4) 0.0164(4) 0.0017(3) 0.0019(3) 0.0102(3)
C12 0.0182(4) 0.0187(4) 0.0186(4) 0.0018(3) 0.0022(3) 0.0096(3)
C13 0.0157(4) 0.0160(4) 0.0188(4) 0.0009(3) 0.0020(3) 0.0079(3)
C14 0.0200(4) 0.0186(4) 0.0182(4) 0.0023(3) 0.0020(3) 0.0097(3)
C15 0.0208(4) 0.0168(4) 0.0256(5) 0.0040(3) 0.0024(4) 0.0096(4)
C16 0.0199(4) 0.0172(4) 0.0291(5) -0.0024(4) 0.0000(4) 0.0084(4)
C17 0.0308(5) 0.0236(5) 0.0205(5) -0.0024(4) -0.0035(4) 0.0117(4)
C18 0.0298(5) 0.0197(4) 0.0197(4) 0.0025(3) -0.0016(4) 0.0108(4)
C19 0.0151(4) 0.0139(4) 0.0234(4) 0.0003(3) 0.0009(3) 0.0079(3)
C20 0.0147(4) 0.0144(4) 0.0214(4) 0.0027(3) 0.0008(3) 0.0073(3)
C21 0.0129(4) 0.0145(4) 0.0147(4) -0.0009(3) -0.0009(3) 0.0073(3)
C22 0.0143(4) 0.0148(4) 0.0134(4) -0.0018(3) -0.0013(3) 0.0078(3)
C23 0.0156(4) 0.0181(4) 0.0146(4) -0.0016(3) -0.0017(3) 0.0097(3)
C24 0.0206(4) 0.0216(4) 0.0184(4) -0.0002(3) -0.0020(3) 0.0142(4)
C25 0.0227(4) 0.0197(4) 0.0214(4) 0.0030(3) -0.0001(3) 0.0127(4)
C26 0.0194(4) 0.0185(4) 0.0205(4) 0.0029(3) 0.0033(3) 0.0099(3)
C27 0.0161(4) 0.0163(4) 0.0175(4) -0.0002(3) 0.0012(3) 0.0090(3)
C28 0.0174(4) 0.0233(4) 0.0193(4) 0.0006(3) 0.0013(3) 0.0135(4)
C29 0.0179(4) 0.0228(4) 0.0168(4) 0.0006(3) 0.0025(3) 0.0121(4)
C30 0.0145(4) 0.0175(4) 0.0153(4) -0.0003(3) 0.0001(3) 0.0083(3)
C31 0.0162(4) 0.0175(4) 0.0156(4) 0.0014(3) 0.0009(3) 0.0095(3)
C32 0.0191(4) 0.0211(4) 0.0183(4) -0.0004(3) -0.0018(3) 0.0123(4)
C33 0.0299(5) 0.0309(5) 0.0171(4) -0.0025(4) -0.0022(4) 0.0211(4)
C34 0.0326(5) 0.0304(5) 0.0196(4) 0.0058(4) 0.0085(4) 0.0228(5)
C35 0.0213(4) 0.0230(5) 0.0277(5) 0.0051(4) 0.0089(4) 0.0119(4)
C36 0.0172(4) 0.0191(4) 0.0220(4) 0.0004(3) 0.0022(3) 0.0091(3)
C37 0.0179(4) 0.0290(5) 0.0324(5) -0.0084(4) -0.0020(4) 0.0076(4)
C38 0.0521(8) 0.0502(7) 0.0248(5) 0.0111(5) 0.0178(5) 0.0370(7)
C39 0.0200(4) 0.0251(5) 0.0282(5) -0.0054(4) -0.0058(4) 0.0098(4)
B1 0.0144(4) 0.0166(4) 0.0161(4) 0.0007(3) 0.0005(3) 0.0069(4)

loop_
_atom_type_symbol
_atom_type_description
_atom_type_scat_dispersion_real
_atom_type_scat_dispersion_imag
_atom_type_scat_source
C C 0.0033 0.0016 'International Tables Vol C Tables 4.2.6.8 and 6.1.1.4'
H H 0.0000 0.0000 'International Tables Vol C Tables 4.2.6.8 and 6.1.1.4'
B B 0.0013 0.0007 'International Tables Vol C Tables 4.2.6.8 and 6.1.1.4'
N N 0.0061 0.0033 'International Tables Vol C Tables 4.2.6.8 and 6.1.1.4'

loop_
_geom_angle_atom_site_label_1
_geom_angle_atom_site_label_2
_geom_angle_atom_site_label_3
_geom_angle
_geom_angle_site_symmetry_1
_geom_angle_site_symmetry_3
_geom_angle_publ_flag
C1 N1 H1 115.0(9) . . ?
C1 N1 B1 123.54(8) . . ?
B1 N1 H1 121.1(9) . . ?
N1 C1 C2 119.86(8) . . ?
N1 C1 C20 119.67(8) . . ?
C20 C1 C2 120.37(8) . . ?
C1 C2 C21 119.85(8) . . ?
C3 C2 C1 116.82(8) . . ?
C3 C2 C21 122.83(8) . . ?
C2 C3 H3 118.5 . . ?
C4 C3 C2 122.93(8) . . ?
C4 C3 H3 118.5 . . ?
C3 C4 C5 120.67(8) . . ?
C3 C4 C19 118.69(8) . . ?
C19 C4 C5 120.53(8) . . ?
C6 C5 C4 122.59(8) . . ?
C10 C5 C4 118.98(8) . . ?
C10 C5 C6 118.43(9) . . ?
C5 C6 C11 122.79(8) . . ?
C7 C6 C5 119.54(9) . . ?
C7 C6 C11 117.67(9) . . ?
C6 C7 H7 119.6 . . ?
C8 C7 C6 120.86(9) . . ?
C8 C7 H7 119.6 . . ?
C7 C8 H8 120.1 . . ?
C7 C8 C9 119.89(9) . . ?
C9 C8 H8 120.1 . . ?
C8 C9 H9 120.0 . . ?
C8 C9 C10 119.94(9) . . ?
C10 C9 H9 120.0 . . ?
C5 C10 H10 119.4 . . ?
C9 C10 C5 121.29(9) . . ?
C9 C10 H10 119.4 . . ?
C12 C11 C6 174.95(10) . . ?
C11 C12 C13 177.51(11) . . ?
C14 C13 C12 120.97(9) . . ?
C18 C13 C12 120.25(9) . . ?
C18 C13 C14 118.77(9) . . ?
C13 C14 H14 119.9 . . ?
C15 C14 C13 120.18(9) . . ?
C15 C14 H14 119.9 . . ?
C14 C15 H15 119.7 . . ?
C16 C15 C14 120.58(9) . . ?
C16 C15 H15 119.7 . . ?
C15 C16 H16 120.2 . . ?
C15 C16 C17 119.65(9) . . ?
C17 C16 H16 120.2 . . ?
C16 C17 H17 119.9 . . ?
C18 C17 C16 120.15(10) . . ?
C18 C17 H17 119.9 . . ?
C13 C18 H18 119.7 . . ?
C17 C18 C13 120.67(9) . . ?
C17 C18 H18 119.7 . . ?
C4 C19 H19 120.0 . . ?
C20 C19 C4 120.04(8) . . ?
C20 C19 H19 120.0 . . ?
C1 C20 H20 119.5 . . ?
C19 C20 C1 121.09(8) . . ?
C19 C20 H20 119.5 . . ?
C22 C21 C2 123.16(8) . . ?
C30 C21 C2 118.07(8) . . ?
C30 C21 C22 118.74(8) . . ?
C23 C22 C21 118.47(8) . . ?
C27 C22 C21 123.91(8) . . ?
C27 C22 C23 117.34(8) . . ?
C24 C23 C22 119.85(8) . . ?
C24 C23 C28 119.96(8) . . ?
C28 C23 C22 119.95(8) . . ?
C23 C24 H24 119.5 . . ?
C25 C24 C23 121.00(9) . . ?
C25 C24 H24 119.5 . . ?
C24 C25 H25 120.3 . . ?
C24 C25 C26 119.40(9) . . ?
C26 C25 H25 120.3 . . ?
C25 C26 H26 119.6 . . ?
C27 C26 C25 120.81(9) . . ?
C27 C26 H26 119.6 . . ?
C22 C27 H27 119.4 . . ?
C26 C27 C22 121.28(8) . . ?
C26 C27 H27 119.4 . . ?
C23 C28 H28 120.0 . . ?
C29 C28 C23 120.01(8) . . ?
C29 C28 H28 120.0 . . ?
C28 C29 H29 119.3 . . ?
C28 C29 C30 121.32(8) . . ?
C30 C29 H29 119.3 . . ?
C21 C30 C29 119.63(8) . . ?
C21 C30 B1 119.46(8) . . ?
C29 C30 B1 120.57(8) . . ?
C32 C31 B1 119.95(8) . . ?
C36 C31 C32 118.62(8) . . ?
C36 C31 B1 121.40(8) . . ?
C31 C32 C39 120.31(9) . . ?
C33 C32 C31 119.93(9) . . ?
C33 C32 C39 119.75(9) . . ?
C32 C33 H33 119.2 . . ?
C34 C33 C32 121.61(10) . . ?
C34 C33 H33 119.2 . . ?
C33 C34 C38 121.17(11) . . ?
C35 C34 C33 118.25(9) . . ?
C35 C34 C38 120.59(11) . . ?
C34 C35 H35 119.2 . . ?
C34 C35 C36 121.61(10) . . ?
C36 C35 H35 119.2 . . ?
C31 C36 C37 121.05(9) . . ?
C35 C36 C31 119.93(9) . . ?
C35 C36 C37 119.00(9) . . ?
C36 C37 H37A 109.5 . . ?
C36 C37 H37B 109.5 . . ?
C36 C37 H37C 109.5 . . ?
C36 C37 H37D 109.5 . . ?
C36 C37 H37E 109.5 . . ?
C36 C37 H37F 109.5 . . ?
H37A C37 H37B 109.5 . . ?
H37A C37 H37C 109.5 . . ?
H37A C37 H37D 141.1 . . ?
H37A C37 H37E 56.3 . . ?
H37A C37 H37F 56.3 . . ?
H37B C37 H37C 109.5 . . ?
H37B C37 H37D 56.3 . . ?
H37B C37 H37E 141.1 . . ?
H37B C37 H37F 56.3 . . ?
H37C C37 H37D 56.3 . . ?
H37C C37 H37E 56.3 . . ?
H37C C37 H37F 141.1 . . ?
H37D C37 H37E 109.5 . . ?
H37D C37 H37F 109.5 . . ?
H37E C37 H37F 109.5 . . ?
C34 C38 H38A 109.5 . . ?
C34 C38 H38B 109.5 . . ?
C34 C38 H38C 109.5 . . ?
H38A C38 H38B 109.5 . . ?
H38A C38 H38C 109.5 . . ?
H38B C38 H38C 109.5 . . ?
C32 C39 H39A 109.5 . . ?
C32 C39 H39B 109.5 . . ?
C32 C39 H39C 109.5 . . ?
H39A C39 H39B 109.5 . . ?
H39A C39 H39C 109.5 . . ?
H39B C39 H39C 109.5 . . ?
N1 B1 C30 115.25(8) . . ?
N1 B1 C31 120.64(8) . . ?
C30 B1 C31 123.96(8) . . ?

loop_
_geom_bond_atom_site_label_1
_geom_bond_atom_site_label_2
_geom_bond_distance
_geom_bond_site_symmetry_2
_geom_bond_publ_flag
N1 H1 0.899(12) . ?
N1 C1 1.3928(12) . ?
N1 B1 1.4130(13) . ?
C1 C2 1.4168(12) . ?
C1 C20 1.4028(12) . ?
C2 C3 1.4105(12) . ?
C2 C21 1.4730(12) . ?
C3 H3 0.9500 . ?
C3 C4 1.3933(12) . ?
C4 C5 1.4833(13) . ?
C4 C19 1.4025(13) . ?
C5 C6 1.4148(13) . ?
C5 C10 1.4019(13) . ?
C6 C7 1.4033(13) . ?
C6 C11 1.4381(13) . ?
C7 H7 0.9500 . ?
C7 C8 1.3855(14) . ?
C8 H8 0.9500 . ?
C8 C9 1.3899(16) . ?
C9 H9 0.9500 . ?
C9 C10 1.3899(14) . ?
C10 H10 0.9500 . ?
C11 C12 1.2039(14) . ?
C12 C13 1.4362(13) . ?
C13 C14 1.4003(13) . ?
C13 C18 1.4002(14) . ?
C14 H14 0.9500 . ?
C14 C15 1.3910(14) . ?
C15 H15 0.9500 . ?
C15 C16 1.3877(15) . ?
C16 H16 0.9500 . ?
C16 C17 1.3894(15) . ?
C17 H17 0.9500 . ?
C17 C18 1.3889(15) . ?
C18 H18 0.9500 . ?
C19 H19 0.9500 . ?
C19 C20 1.3825(13) . ?
C20 H20 0.9500 . ?
C21 C22 1.4480(12) . ?
C21 C30 1.4041(12) . ?
C22 C23 1.4283(12) . ?
C22 C27 1.4192(12) . ?
C23 C24 1.4192(13) . ?
C23 C28 1.4195(13) . ?
C24 H24 0.9500 . ?
C24 C25 1.3696(14) . ?
C25 H25 0.9500 . ?
C25 C26 1.4109(13) . ?
C26 H26 0.9500 . ?
C26 C27 1.3775(13) . ?
C27 H27 0.9500 . ?
C28 H28 0.9500 . ?
C28 C29 1.3653(13) . ?
C29 H29 0.9500 . ?
C29 C30 1.4264(13) . ?
C30 B1 1.5449(13) . ?
C31 C32 1.4089(13) . ?
C31 C36 1.4073(13) . ?
C31 B1 1.5756(13) . ?
C32 C33 1.3948(14) . ?
C32 C39 1.5132(14) . ?
C33 H33 0.9500 . ?
C33 C34 1.3913(16) . ?
C34 C35 1.3883(16) . ?
C34 C38 1.5113(15) . ?
C35 H35 0.9500 . ?
C35 C36 1.3970(14) . ?
C36 C37 1.5068(15) . ?
C37 H37A 0.9800 . ?
C37 H37B 0.9800 . ?
C37 H37C 0.9800 . ?
C37 H37D 0.9800 . ?
C37 H37E 0.9800 . ?
C37 H37F 0.9800 . ?
C38 H38A 0.9800 . ?
C38 H38B 0.9800 . ?
C38 H38C 0.9800 . ?
C39 H39A 0.9800 . ?
C39 H39B 0.9800 . ?
C39 H39C 0.9800 . ?

loop_
_geom_torsion_atom_site_label_1
_geom_torsion_atom_site_label_2
_geom_torsion_atom_site_label_3
_geom_torsion_atom_site_label_4
_geom_torsion
_geom_torsion_site_symmetry_1
_geom_torsion_site_symmetry_2
_geom_torsion_site_symmetry_3
_geom_torsion_site_symmetry_4
_geom_torsion_publ_flag
N1 C1 C2 C3 -173.67(8) . . . . ?
N1 C1 C2 C21 -1.52(13) . . . . ?
N1 C1 C20 C19 174.00(8) . . . . ?
C1 N1 B1 C30 -9.86(13) . . . . ?
C1 N1 B1 C31 174.37(8) . . . . ?
C1 C2 C3 C4 -1.91(13) . . . . ?
C1 C2 C21 C22 165.74(8) . . . . ?
C1 C2 C21 C30 -16.03(12) . . . . ?
C2 C1 C20 C19 -2.45(14) . . . . ?
C2 C3 C4 C5 176.88(8) . . . . ?
C2 C3 C4 C19 0.61(13) . . . . ?
C2 C21 C22 C23 163.38(8) . . . . ?
C2 C21 C22 C27 -22.90(13) . . . . ?
C2 C21 C30 C29 -166.07(8) . . . . ?
C2 C21 C30 B1 20.55(12) . . . . ?
C3 C2 C21 C22 -22.60(13) . . . . ?
C3 C2 C21 C30 155.64(8) . . . . ?
C3 C4 C5 C6 50.15(13) . . . . ?
C3 C4 C5 C10 -128.86(10) . . . . ?
C3 C4 C19 C20 -0.15(13) . . . . ?
C4 C5 C6 C7 -177.39(8) . . . . ?
C4 C5 C6 C11 3.56(14) . . . . ?
C4 C5 C10 C9 176.90(9) . . . . ?
C4 C19 C20 C1 1.08(14) . . . . ?
C5 C4 C19 C20 -176.42(8) . . . . ?
C5 C6 C7 C8 0.32(14) . . . . ?
C6 C5 C10 C9 -2.16(14) . . . . ?
C6 C7 C8 C9 -1.80(15) . . . . ?
C7 C8 C9 C10 1.29(16) . . . . ?
C8 C9 C10 C5 0.72(15) . . . . ?
C10 C5 C6 C7 1.63(13) . . . . ?
C10 C5 C6 C11 -177.41(9) . . . . ?
C11 C6 C7 C8 179.41(9) . . . . ?
C12 C13 C14 C15 178.28(9) . . . . ?
C12 C13 C18 C17 -178.72(10) . . . . ?
C13 C14 C15 C16 0.50(15) . . . . ?
C14 C13 C18 C17 0.15(15) . . . . ?
C14 C15 C16 C17 0.04(15) . . . . ?
C15 C16 C17 C18 -0.48(16) . . . . ?
C16 C17 C18 C13 0.39(17) . . . . ?
C18 C13 C14 C15 -0.59(14) . . . . ?
C19 C4 C5 C6 -133.65(9) . . . . ?
C19 C4 C5 C10 47.33(12) . . . . ?
C20 C1 C2 C3 2.77(13) . . . . ?
C20 C1 C2 C21 174.93(8) . . . . ?
C21 C2 C3 C4 -173.81(8) . . . . ?
C21 C22 C23 C24 -179.53(8) . . . . ?
C21 C22 C23 C28 6.09(13) . . . . ?
C21 C22 C27 C26 -178.18(9) . . . . ?
C21 C30 B1 N1 -8.30(13) . . . . ?
C21 C30 B1 C31 167.31(9) . . . . ?
C22 C21 C30 C29 12.25(13) . . . . ?
C22 C21 C30 B1 -161.13(8) . . . . ?
C22 C23 C24 C25 -3.49(14) . . . . ?
C22 C23 C28 C29 5.53(14) . . . . ?
C23 C22 C27 C26 -4.39(13) . . . . ?
C23 C24 C25 C26 -1.52(15) . . . . ?
C23 C28 C29 C30 -8.46(15) . . . . ?
C24 C23 C28 C29 -168.84(9) . . . . ?
C24 C25 C26 C27 3.56(15) . . . . ?
C25 C26 C27 C22 -0.51(15) . . . . ?
C27 C22 C23 C24 6.33(13) . . . . ?
C27 C22 C23 C28 -168.05(8) . . . . ?
C28 C23 C24 C25 170.88(9) . . . . ?
C28 C29 C30 C21 -0.58(14) . . . . ?
C28 C29 C30 B1 172.72(9) . . . . ?
C29 C30 B1 N1 178.38(9) . . . . ?
C29 C30 B1 C31 -6.01(14) . . . . ?
C30 C21 C22 C23 -14.85(12) . . . . ?
C30 C21 C22 C27 158.88(9) . . . . ?
C31 C32 C33 C34 -0.19(15) . . . . ?
C32 C31 C36 C35 -1.74(14) . . . . ?
C32 C31 C36 C37 179.36(9) . . . . ?
C32 C31 B1 N1 78.47(12) . . . . ?
C32 C31 B1 C30 -96.91(11) . . . . ?
C32 C33 C34 C35 -1.47(15) . . . . ?
C32 C33 C34 C38 179.04(10) . . . . ?
C33 C34 C35 C36 1.53(15) . . . . ?
C34 C35 C36 C31 0.07(15) . . . . ?
C34 C35 C36 C37 179.00(10) . . . . ?
C36 C31 C32 C33 1.79(14) . . . . ?
C36 C31 C32 C39 -177.10(9) . . . . ?
C36 C31 B1 N1 -103.38(11) . . . . ?
C36 C31 B1 C30 81.23(12) . . . . ?
C38 C34 C35 C36 -178.98(10) . . . . ?
C39 C32 C33 C34 178.71(9) . . . . ?
B1 N1 C1 C2 14.86(13) . . . . ?
B1 N1 C1 C20 -161.61(9) . . . . ?
B1 C31 C32 C33 179.99(9) . . . . ?
B1 C31 C32 C39 1.09(13) . . . . ?
B1 C31 C36 C35 -179.91(9) . . . . ?
B1 C31 C36 C37 1.19(14) . . . . ?
